data_1010756
loop_
_publ_author_name
'Peacock, M A'
'Berry, L G'

_publ_section_title
;
Roentgenographic observations on ore minerals
;
_journal_coden_ASTM UTSGAL
_journal_name_full
;
University of Toronto Studies, Geological Series
;
_journal_page_first 47
_journal_page_last 69
_journal_volume 44
_journal_year 1940
_chemical_compound_source 'from Easton, Pennsylvania'
_chemical_formula_structural '(Fe2 O3)2 (H2 O)3'
_chemical_formula_sum 'Fe4 H6 O9'
_chemical_name_mineral Limonite
_chemical_name_systematic 'Iron(III) oxide trihydrate'
_cod_original_formula_sum 'H6 Fe4 O9'
_cod_database_code 1010756

loop_
_atom_site_label
_atom_site_fract_x
_atom_site_fract_y
_atom_site_fract_z
? ? ? ?
